data_4029304
loop_
_publ_author_name
'Hua, Guoxiong'
'Du, Junyi'
'Slawin, Alexandra M. Z.'
'Woollins, J. Derek'

_publ_section_title
;
 2,4-Diaryl-1,3-Chalcogen Azoles Bearing Pentafluorosulfanyl SF5 Groups: A
 Synthetic and Structural Study.
;
_journal_issue 9
_journal_name_full 'The Journal of organic chemistry'
_journal_page_first 3876
_journal_page_last 3886
_journal_paper_doi 10.1021/jo500316v
_journal_volume 79
_journal_year 2014
_chemical_formula_moiety 'C17 H14 F5 N O2 S2'
_chemical_formula_sum 'C17 H14 F5 N O2 S2'
_chemical_formula_weight 423.42
_space_group_IT_number 14
_symmetry_cell_setting monoclinic
_symmetry_Int_Tables_number 14
_symmetry_space_group_name_Hall '-P 2ybc'
_symmetry_space_group_name_H-M 'P 1 21/c 1'
_atom_sites_solution_hydrogens geom
_atom_sites_solution_primary direct
_atom_sites_solution_secondary difmap
_cell_angle_alpha 90.0000
_cell_angle_beta 106.76(3)
_cell_angle_gamma 90.0000
_cell_formula_units_Z 4
_cell_length_a 12.075(10)
_cell_length_b 9.345(7)
_cell_length_c 16.111(13)
_cell_measurement_reflns_used 6037
_cell_measurement_temperature 125
_cell_measurement_theta_max 29.13
_cell_measurement_theta_min 1.76
_cell_volume 1741(2)
_computing_cell_refinement 'CrystalClear-SM Expert 2.0 r6'
_computing_data_collection 'CrystalClear-SM Expert 2.0 r6 (Rigaku, 2010)'
_computing_data_reduction 'CrystalClear-SM Expert 2.0 r6'
_computing_molecular_graphics 'CrystalStructure 4.0'
_computing_publication_material 'CrystalStructure 4.0 (Rigaku, 2010)'
_computing_structure_refinement 'SHELXL97 (Sheldrick, 2008)'
_computing_structure_solution 'SIR2004 (Burla, et al., 2005)'
_diffrn_ambient_temperature 125
_diffrn_detector_area_resol_mean 29.257
_diffrn_measured_fraction_theta_full 0.996
_diffrn_measured_fraction_theta_max 0.996
_diffrn_measurement_device_type 'Rigaku Saturn70'
_diffrn_measurement_method \w
_diffrn_radiation_type 'Mo K\a'
_diffrn_radiation_wavelength 0.71075
_diffrn_reflns_av_R_equivalents 0.1227
_diffrn_reflns_limit_h_max 14
_diffrn_reflns_limit_h_min -14
_diffrn_reflns_limit_k_max 11
_diffrn_reflns_limit_k_min -11
_diffrn_reflns_limit_l_max 17
_diffrn_reflns_limit_l_min -19
_diffrn_reflns_number 12566
_diffrn_reflns_theta_full 25.00
_diffrn_reflns_theta_max 25.00
_diffrn_standards_number 0
_exptl_absorpt_coefficient_mu 0.370
_exptl_absorpt_correction_T_max 0.957
_exptl_absorpt_correction_T_min 0.655
_exptl_absorpt_correction_type multi-scan
_exptl_absorpt_process_details 'REQAB (Rigaku, 1998)'
_exptl_crystal_colour colorless
_exptl_crystal_density_diffrn 1.615
_exptl_crystal_density_method 'not measured'
_exptl_crystal_description block
_exptl_crystal_F_000 864.00
_exptl_crystal_size_max 0.120
_exptl_crystal_size_mid 0.120
_exptl_crystal_size_min 0.120
_refine_diff_density_max 0.790
_refine_diff_density_min -0.780
_refine_ls_extinction_method none
_refine_ls_goodness_of_fit_ref 1.213
_refine_ls_hydrogen_treatment constr
_refine_ls_number_parameters 244
_refine_ls_number_reflns 3056
_refine_ls_number_restraints 1
_refine_ls_R_factor_gt 0.1192
_refine_ls_shift/su_max 0.028
_refine_ls_structure_factor_coef Fsqd
_refine_ls_weighting_details 'w = 1/[\s^2^(Fo^2^)+(0.1896P)^2^+0.1086P] where P=(Fo^2^+2Fc^2^)/3'
_refine_ls_weighting_scheme calc
_refine_ls_wR_factor_ref 0.3828
_reflns_number_gt 1881
_reflns_number_total 3058
_reflns_threshold_expression F^2^>2.0\s(F^2^)
_cod_data_source_file jo500316v_si_007.cif
_cod_data_source_block HW110-1-A
_cod_depositor_comments 'Adding full bibliography for 4029302--4029308.cif.'
_cod_original_cell_volume 1741(3)
_cod_database_code 4029304

loop_
_symmetry_equiv_pos_site_id
_symmetry_equiv_pos_as_xyz
1 +X,+Y,+Z
2 -X,1/2+Y,1/2-Z
3 -X,-Y,-Z
4 +X,1/2-Y,1/2+Z

loop_
_atom_site_label
_atom_site_type_symbol
_atom_site_fract_x
_atom_site_fract_y
_atom_site_fract_z
_atom_site_U_iso_or_equiv
_atom_site_adp_type
_atom_site_occupancy
_atom_site_symmetry_multiplicity
_atom_site_calc_flag
_atom_site_refinement_flags
S1 S 0.0910(2) 0.7833(3) 0.72001(17) 0.0546(8) Uani 1.0 4 d .
S3 S 0.30988(19) 1.0441(3) 0.38090(15) 0.0506(8) Uani 1.0 4 d .
F1 F 0.0960(5) 0.6157(5) 0.7055(4) 0.0614(16) Uani 1.0 4 d .
F2 F 0.2083(5) 0.7728(6) 0.7986(4) 0.0577(14) Uani 1.0 4 d .
F3 F 0.0810(5) 0.9487(5) 0.7414(4) 0.0652(16) Uani 1.0 4 d .
F4 F -0.0312(5) 0.7930(6) 0.6479(4) 0.0712(17) Uani 1.0 4 d .
F5 F 0.0218(5) 0.7509(6) 0.7881(4) 0.0653(16) Uani 1.0 4 d .
O1 O 0.5591(6) 0.9326(8) 0.2337(5) 0.0614(19) Uani 1.0 4 d .
O2 O 0.8032(7) 0.5616(11) 0.5029(11) 0.166(7) Uani 1.0 4 d .
N1 N 0.4385(7) 0.8316(8) 0.4500(5) 0.0510(19) Uani 1.0 4 d .
C2 C 0.3507(8) 0.9069(10) 0.4561(6) 0.052(3) Uani 1.0 4 d .
C4 C 0.4179(8) 0.9967(9) 0.3380(6) 0.048(3) Uani 1.0 4 d .
C5 C 0.4785(8) 0.8791(10) 0.3820(6) 0.051(3) Uani 1.0 4 d .
C6 C 0.2879(7) 0.8794(9) 0.5213(6) 0.049(3) Uani 1.0 4 d .
C7 C 0.3268(8) 0.7716(10) 0.5832(6) 0.051(3) Uani 1.0 4 d .
C8 C 0.2665(9) 0.7438(9) 0.6421(7) 0.053(3) Uani 1.0 4 d .
C9 C 0.1694(8) 0.8219(9) 0.6420(6) 0.047(3) Uani 1.0 4 d .
C10 C 0.1315(8) 0.9298(9) 0.5819(7) 0.052(3) Uani 1.0 4 d .
C11 C 0.1910(9) 0.9594(10) 0.5206(6) 0.055(3) Uani 1.0 4 d .
C12 C 0.5866(8) 0.8133(9) 0.3690(6) 0.047(3) Uani 1.0 4 d .
C13 C 0.6257(9) 0.8435(10) 0.2964(7) 0.058(3) Uani 1.0 4 d .
C14 C 0.7273(8) 0.7823(11) 0.2901(7) 0.059(3) Uani 1.0 4 d .
C15 C 0.7896(9) 0.6881(11) 0.3549(9) 0.066(3) Uani 1.0 4 d .
C16 C 0.7496(8) 0.6573(10) 0.4270(8) 0.059(3) Uani 1.0 4 d .
C17 C 0.6490(8) 0.7180(11) 0.4312(7) 0.057(3) Uani 1.0 4 d .
C18 C 0.5952(10) 0.9606(10) 0.1602(7) 0.065(3) Uani 1.0 4 d .
C19 C 0.9138(14) 0.511(2) 0.5108(16) 0.28(3) Uani 1.0 4 d .
H4 H 0.4346 1.0436 0.2907 0.0581 Uiso 1.0 4 calc R
H7 H 0.3942 0.7181 0.5846 0.0612 Uiso 1.0 4 calc R
H8 H 0.2921 0.6696 0.6835 0.0640 Uiso 1.0 4 calc R
H10 H 0.0650 0.9842 0.5820 0.0628 Uiso 1.0 4 calc R
H11 H 0.1651 1.0335 0.4792 0.0664 Uiso 1.0 4 calc R
H14 H 0.7550 0.8040 0.2420 0.0703 Uiso 1.0 4 calc R
H15 H 0.8588 0.6451 0.3501 0.0792 Uiso 1.0 4 calc R
H17 H 0.6203 0.6943 0.4785 0.0689 Uiso 1.0 4 calc R
H18A H 0.5994 0.8706 0.1300 0.0775 Uiso 1.0 4 calc R
H18B H 0.6717 1.0058 0.1778 0.0775 Uiso 1.0 4 calc R
H18C H 0.5397 1.0249 0.1213 0.0775 Uiso 1.0 4 calc R
H19A H 0.9680 0.5911 0.5200 0.3308 Uiso 1.0 4 calc R
H19B H 0.9142 0.4597 0.4577 0.3308 Uiso 1.0 4 calc R
H19C H 0.9372 0.4450 0.5602 0.3308 Uiso 1.0 4 calc R

loop_
_atom_site_aniso_label
_atom_site_aniso_U_11
_atom_site_aniso_U_22
_atom_site_aniso_U_33
_atom_site_aniso_U_12
_atom_site_aniso_U_13
_atom_site_aniso_U_23
S1 0.0533(15) 0.0535(15) 0.0598(18) 0.0029(11) 0.0206(13) -0.0026(11)
S3 0.0532(14) 0.0509(14) 0.0482(15) 0.0065(10) 0.0156(11) 0.0031(10)
F1 0.069(4) 0.050(3) 0.071(4) -0.007(3) 0.030(4) -0.006(3)
F2 0.056(3) 0.063(4) 0.051(4) -0.002(3) 0.010(3) -0.001(3)
F3 0.084(4) 0.045(3) 0.076(4) 0.004(3) 0.037(4) -0.014(3)
F4 0.052(4) 0.087(4) 0.074(5) -0.008(3) 0.016(3) -0.004(4)
F5 0.073(4) 0.069(4) 0.066(4) -0.005(3) 0.039(4) -0.005(3)
O1 0.068(5) 0.078(5) 0.048(5) 0.009(4) 0.033(4) -0.002(4)
O2 0.051(5) 0.071(6) 0.305(18) 0.036(5) -0.062(8) -0.050(8)
N1 0.050(5) 0.052(5) 0.052(5) 0.002(4) 0.017(4) 0.002(4)
C2 0.065(6) 0.054(5) 0.043(6) -0.002(5) 0.024(5) 0.002(4)
C4 0.048(5) 0.053(5) 0.044(6) -0.005(5) 0.014(5) -0.013(4)
C5 0.055(5) 0.058(6) 0.042(6) 0.003(5) 0.016(5) -0.006(4)
C6 0.043(5) 0.054(6) 0.047(6) -0.002(4) 0.009(5) 0.001(4)
C7 0.056(6) 0.061(6) 0.043(6) 0.017(5) 0.026(5) 0.001(5)
C8 0.071(7) 0.041(5) 0.047(6) 0.006(5) 0.017(5) 0.002(4)
C9 0.044(5) 0.043(5) 0.050(6) -0.007(4) 0.009(5) -0.002(4)
C10 0.043(5) 0.050(5) 0.059(7) 0.010(4) 0.006(5) 0.006(5)
C11 0.062(6) 0.062(6) 0.040(6) 0.016(5) 0.013(5) 0.008(5)
C12 0.043(5) 0.050(5) 0.050(6) 0.007(4) 0.015(5) -0.003(4)
C13 0.057(6) 0.053(6) 0.063(7) -0.008(5) 0.018(6) -0.016(5)
C14 0.045(5) 0.069(7) 0.060(7) -0.001(5) 0.013(5) -0.016(5)
C15 0.044(6) 0.060(6) 0.094(9) 0.000(5) 0.020(6) -0.022(6)
C16 0.045(6) 0.046(5) 0.080(8) -0.003(5) 0.008(6) -0.010(5)
C17 0.052(6) 0.071(7) 0.047(6) 0.009(5) 0.011(5) -0.009(5)
C18 0.071(7) 0.056(6) 0.073(8) -0.008(5) 0.031(6) -0.006(5)
C19 0.53(7) 0.16(2) 0.24(4) -0.18(4) 0.27(4) -0.10(3)

loop_
_atom_type_symbol
_atom_type_description
_atom_type_scat_dispersion_real
_atom_type_scat_dispersion_imag
_atom_type_scat_source
C C 0.0033 0.0016
;
International Tables for Crystallography
(1992, Vol. C, Tables 4.2.6.8 and 6.1.1.4)
;
H H 0.0000 0.0000
;
International Tables for Crystallography
(1992, Vol. C, Table 6.1.1.4)
;
F F 0.0171 0.0103
;
International Tables for Crystallography
(1992, Vol. C, Tables 4.2.6.8 and 6.1.1.4)
;
N N 0.0061 0.0033
;
International Tables for Crystallography
(1992, Vol. C, Tables 4.2.6.8 and 6.1.1.4)
;
O O 0.0106 0.0060
;
International Tables for Crystallography
(1992, Vol. C, Tables 4.2.6.8 and 6.1.1.4)
;
S S 0.1246 0.1234
;
International Tables for Crystallography
(1992, Vol. C, Tables 4.2.6.8 and 6.1.1.4)
;

loop_
_geom_angle_atom_site_label_1
_geom_angle_atom_site_label_2
_geom_angle_atom_site_label_3
_geom_angle
_geom_angle_publ_flag
F1 S1 F2 89.6(3) yes
F1 S1 F3 174.9(4) yes
F1 S1 F4 90.9(3) yes
F1 S1 F5 87.9(4) yes
F1 S1 C9 92.6(4) yes
F2 S1 F3 89.6(3) yes
F2 S1 F4 175.2(4) yes
F2 S1 F5 87.9(4) yes
F2 S1 C9 92.3(4) yes
F3 S1 F4 89.5(3) yes
F3 S1 F5 87.0(4) yes
F3 S1 C9 92.5(4) yes
F4 S1 F5 87.3(4) yes
F4 S1 C9 92.4(4) yes
F5 S1 C9 179.5(4) yes
C2 S3 C4 89.6(5) yes
C13 O1 C18 118.4(9) yes
C16 O2 C19 117.1(16) yes
C2 N1 C5 111.3(8) yes
S3 C2 N1 114.9(8) yes
S3 C2 C6 121.4(7) yes
N1 C2 C6 123.6(8) yes
S3 C4 C5 110.5(8) yes
N1 C5 C4 113.6(9) yes
N1 C5 C12 119.3(8) yes
C4 C5 C12 126.7(10) yes
C2 C6 C7 119.6(9) yes
C2 C6 C11 120.2(8) yes
C7 C6 C11 120.2(10) yes
C6 C7 C8 119.4(9) yes
C7 C8 C9 121.1(9) yes
S1 C9 C8 120.4(7) yes
S1 C9 C10 119.8(8) yes
C8 C9 C10 119.8(10) yes
C9 C10 C11 120.2(9) yes
C6 C11 C10 119.3(9) yes
C5 C12 C13 122.9(8) yes
C5 C12 C17 118.1(10) yes
C13 C12 C17 119.0(9) yes
O1 C13 C12 117.7(9) yes
O1 C13 C14 122.7(11) yes
C12 C13 C14 119.6(9) yes
C13 C14 C15 120.0(11) yes
C14 C15 C16 120.1(10) yes
O2 C16 C15 128.5(10) yes
O2 C16 C17 112.8(11) yes
C15 C16 C17 118.7(9) yes
C12 C17 C16 122.5(11) yes
S3 C4 H4 124.745 no
C5 C4 H4 124.749 no
C6 C7 H7 120.301 no
C8 C7 H7 120.295 no
C7 C8 H8 119.447 no
C9 C8 H8 119.446 no
C9 C10 H10 119.915 no
C11 C10 H10 119.923 no
C6 C11 H11 120.327 no
C10 C11 H11 120.339 no
C13 C14 H14 119.974 no
C15 C14 H14 119.981 no
C14 C15 H15 119.940 no
C16 C15 H15 119.927 no
C12 C17 H17 118.748 no
C16 C17 H17 118.757 no
O1 C18 H18A 109.476 no
O1 C18 H18B 109.477 no
O1 C18 H18C 109.471 no
H18A C18 H18B 109.465 no
H18A C18 H18C 109.473 no
H18B C18 H18C 109.466 no
O2 C19 H19A 109.474 no
O2 C19 H19B 109.468 no
O2 C19 H19C 109.466 no
H19A C19 H19B 109.471 no
H19A C19 H19C 109.478 no
H19B C19 H19C 109.471 no

loop_
_geom_bond_atom_site_label_1
_geom_bond_atom_site_label_2
_geom_bond_distance
_geom_bond_publ_flag
S1 F1 1.588(6) yes
S1 F2 1.608(5) yes
S1 F3 1.596(6) yes
S1 F4 1.596(6) yes
S1 F5 1.589(8) yes
S1 C9 1.815(11) yes
S3 C2 1.735(10) yes
S3 C4 1.701(11) yes
O1 C13 1.376(12) yes
O1 C18 1.399(15) yes
O2 C16 1.503(17) yes
O2 C19 1.39(2) yes
N1 C2 1.299(13) yes
N1 C5 1.391(14) yes
C2 C6 1.485(15) yes
C4 C5 1.395(12) yes
C5 C12 1.511(14) yes
C6 C7 1.400(13) yes
C6 C11 1.386(14) yes
C7 C8 1.378(16) yes
C8 C9 1.381(14) yes
C9 C10 1.381(13) yes
C10 C11 1.406(16) yes
C12 C13 1.411(16) yes
C12 C17 1.390(13) yes
C13 C14 1.383(15) yes
C14 C15 1.407(14) yes
C15 C16 1.409(19) yes
C16 C17 1.360(15) yes
C4 H4 0.950 no
C7 H7 0.950 no
C8 H8 0.950 no
C10 H10 0.950 no
C11 H11 0.950 no
C14 H14 0.950 no
C15 H15 0.950 no
C17 H17 0.950 no
C18 H18A 0.980 no
C18 H18B 0.980 no
C18 H18C 0.980 no
C19 H19A 0.980 no
C19 H19B 0.980 no
C19 H19C 0.980 no

loop_
_geom_contact_atom_site_label_1
_geom_contact_atom_site_label_2
_geom_contact_distance
_geom_contact_publ_flag
_geom_contact_site_symmetry_2
S3 C11 3.101(12) no .
F1 C8 2.815(13) no .
F2 C8 2.818(13) no .
F3 C10 2.812(13) no .
F4 C10 2.798(13) no .
O1 C4 2.783(13) no .
O1 C5 2.873(14) no .
N1 C7 2.900(14) no .
N1 C17 2.850(13) no .
C4 C13 3.125(15) no .
C6 C9 2.779(15) no .
C7 C10 2.779(14) no .
C8 C11 2.774(13) no .
C12 C15 2.784(15) no .
C13 C16 2.806(14) no .
C14 C17 2.768(17) no .
C14 C18 2.788(14) no .
C15 C19 3.02(3) no .
S3 F1 3.560(6) no 4_564
S3 F2 3.331(6) no 4_564
S3 F4 3.599(7) no 3_576
S3 C14 3.470(11) no 2_655
F1 S3 3.560(6) no 4_565
F1 F3 2.964(9) no 2_546
F1 C15 3.419(13) no 3_666
F1 C19 3.42(2) no 1_455
F2 S3 3.331(6) no 4_565
F2 N1 3.273(9) no 4_565
F2 C2 3.114(10) no 4_565
F2 C4 3.496(10) no 4_565
F2 C5 3.455(11) no 4_565
F2 C18 3.372(12) no 3_676
F3 F1 2.964(9) no 2_556
F3 F5 3.066(8) no 2_556
F3 C14 3.552(12) no 3_676
F4 S3 3.599(7) no 3_576
F4 O2 3.383(13) no 1_455
F4 C19 3.38(3) no 1_455
F5 F3 3.066(8) no 2_546
F5 C14 3.579(12) no 4_465
F5 C15 3.329(14) no 4_465
O2 F4 3.383(13) no 1_655
O2 C7 3.581(14) no 3_666
O2 C19 3.55(3) no 3_766
N1 F2 3.273(9) no 4_564
N1 C2 3.539(12) no 3_676
C2 F2 3.114(10) no 4_564
C2 N1 3.539(12) no 3_676
C2 C5 3.457(12) no 3_676
C4 F2 3.496(10) no 4_564
C4 C14 3.518(13) no 2_655
C5 F2 3.455(11) no 4_564
C5 C2 3.457(12) no 3_676
C5 C6 3.597(12) no 3_676
C6 C5 3.597(12) no 3_676
C6 C12 3.482(12) no 3_676
C7 O2 3.581(14) no 3_666
C10 C14 3.517(13) no 3_676
C11 C12 3.483(12) no 3_676
C11 C17 3.544(14) no 3_676
C12 C6 3.482(12) no 3_676
C12 C11 3.483(12) no 3_676
C14 S3 3.470(11) no 2_645
C14 F3 3.552(12) no 3_676
C14 F5 3.579(12) no 4_664
C14 C4 3.518(13) no 2_645
C14 C10 3.517(13) no 3_676
C15 F1 3.419(13) no 3_666
C15 F5 3.329(14) no 4_664
C17 C11 3.544(14) no 3_676
C18 F2 3.372(12) no 3_676
C19 F1 3.42(2) no 1_655
C19 F4 3.38(3) no 1_655
C19 O2 3.55(3) no 3_766
C19 C19 2.22(3) no 3_766
S1 H8 2.8628 no .
S1 H10 2.8569 no .
S3 H11 2.6779 no .
F1 H8 2.5437 no .
F2 H8 2.5437 no .
F3 H10 2.5410 no .
F4 H10 2.5263 no .
O1 H4 2.2316 no .
O1 H14 2.6216 no .
O2 H15 2.8410 no .
O2 H17 2.4634 no .
N1 H4 3.2316 no .
N1 H7 2.6039 no .
N1 H17 2.4690 no .
C2 H4 3.3633 no .
C2 H7 2.6545 no .
C2 H11 2.6541 no .
C5 H17 2.6071 no .
C6 H8 3.2561 no .
C6 H10 3.2677 no .
C7 H11 3.2748 no .
C8 H10 3.2469 no .
C9 H7 3.2587 no .
C9 H11 3.2727 no .
C10 H8 3.2439 no .
C11 H7 3.2726 no .
C12 H4 2.8735 no .
C12 H14 3.2746 no .
C13 H4 2.9515 no .
C13 H15 3.2713 no .
C13 H17 3.2667 no .
C13 H18A 2.6194 no .
C13 H18B 2.6214 no .
C13 H18C 3.1969 no .
C14 H18A 2.7245 no .
C14 H18B 2.7177 no .
C15 H17 3.2396 no .
C15 H19A 3.0391 no .
C15 H19B 2.8505 no .
C16 H14 3.2968 no .
C16 H19A 2.7030 no .
C16 H19B 2.6530 no .
C16 H19C 3.2974 no .
C17 H15 3.2398 no .
C18 H4 3.3377 no .
C18 H14 2.4769 no .
C19 H15 2.7808 no .
H4 H18C 3.3307 no .
H7 H8 2.3243 no .
H10 H11 2.3602 no .
H14 H15 2.3555 no .
H14 H18A 2.2844 no .
H14 H18B 2.2445 no .
H14 H18C 3.4474 no .
H15 H19A 2.7219 no .
H15 H19B 2.4053 no .
S1 H18B 3.4772 no 3_676
S3 H14 3.0891 no 2_655
S3 H17 3.2737 no 3_676
S3 H18A 3.2636 no 2_655
F1 H15 2.7062 no 3_666
F1 H19A 2.9509 no 1_455
F1 H19B 2.6904 no 3_666
F1 H19C 3.0186 no 1_455
F2 H18B 2.4922 no 3_676
F2 H18C 3.4970 no 3_676
F3 H14 3.0047 no 3_676
F3 H18B 2.9244 no 3_676
F3 H19C 3.2658 no 2_656
F4 H11 2.7437 no 3_576
F4 H14 3.4706 no 4_465
F4 H19A 2.7921 no 1_455
F4 H19B 3.4431 no 3_666
F4 H19C 3.5225 no 1_455
F5 H10 3.5989 no 2_546
F5 H14 3.1326 no 4_465
F5 H15 2.6363 no 4_465
F5 H19C 2.9679 no 2_656
O1 H7 2.9927 no 4_564
O1 H8 3.2333 no 4_564
O2 H7 3.5438 no 3_666
O2 H19A 3.2236 no 3_766
O2 H19B 3.2917 no 3_766
O2 H19C 3.5643 no 3_766
N1 H18A 3.5366 no 4_565
N1 H18C 3.1262 no 2_645
C4 H7 3.4897 no 3_676
C4 H8 2.9556 no 4_564
C4 H14 3.5664 no 2_655
C4 H18A 3.5475 no 2_655
C5 H8 3.3689 no 4_564
C5 H18C 3.3165 no 2_645
C7 H4 3.4688 no 3_676
C7 H18A 3.4261 no 4_565
C7 H19B 3.5318 no 3_666
C8 H19B 2.9902 no 3_666
C9 H18B 3.3904 no 3_676
C9 H19A 3.4165 no 1_455
C9 H19B 3.0972 no 3_666
C10 H10 3.1051 no 3_576
C10 H11 3.4466 no 3_576
C11 H10 3.1026 no 3_576
C12 H4 3.5580 no 2_645
C12 H11 3.5772 no 3_676
C12 H18C 3.1226 no 2_645
C13 H4 3.1245 no 2_645
C14 H4 3.0041 no 2_645
C14 H10 3.5091 no 3_676
C15 H4 3.3155 no 2_645
C15 H8 3.4899 no 3_666
C15 H10 3.5306 no 3_676
C15 H19C 3.4206 no 3_766
C16 H8 3.4987 no 3_666
C16 H11 3.2864 no 3_676
C16 H18C 3.5745 no 2_645
C17 H11 3.2636 no 3_676
C17 H18A 3.5219 no 4_565
C17 H18C 2.8377 no 2_645
C18 H7 2.9075 no 4_564
C18 H17 3.3560 no 4_564
C19 H15 3.3367 no 3_766
C19 H19A 1.8959 no 3_766
C19 H19B 2.0095 no 3_766
C19 H19C 2.4304 no 3_766
H4 C7 3.4688 no 3_676
H4 C12 3.5580 no 2_655
H4 C13 3.1245 no 2_655
H4 C14 3.0041 no 2_655
H4 C15 3.3155 no 2_655
H4 H7 3.2975 no 3_676
H4 H8 2.8636 no 4_564
H4 H14 3.2775 no 2_655
H4 H18A 3.3822 no 2_655
H7 O1 2.9927 no 4_565
H7 O2 3.5438 no 3_666
H7 C4 3.4897 no 3_676
H7 C18 2.9075 no 4_565
H7 H4 3.2975 no 3_676
H7 H18A 2.5132 no 4_565
H7 H18C 2.8276 no 4_565
H8 O1 3.2333 no 4_565
H8 C4 2.9556 no 4_565
H8 C5 3.3689 no 4_565
H8 C15 3.4899 no 3_666
H8 C16 3.4987 no 3_666
H8 H4 2.8636 no 4_565
H8 H15 3.4195 no 3_666
H8 H19B 3.0948 no 3_666
H10 F5 3.5989 no 2_556
H10 C10 3.1051 no 3_576
H10 C11 3.1026 no 3_576
H10 C14 3.5091 no 3_676
H10 C15 3.5306 no 3_676
H10 H10 2.6734 no 3_576
H10 H11 2.6724 no 3_576
H11 F4 2.7437 no 3_576
H11 C10 3.4466 no 3_576
H11 C12 3.5772 no 3_676
H11 C16 3.2864 no 3_676
H11 C17 3.2636 no 3_676
H11 H10 2.6724 no 3_576
H11 H17 3.5547 no 3_676
H14 S3 3.0891 no 2_645
H14 F3 3.0047 no 3_676
H14 F4 3.4706 no 4_664
H14 F5 3.1326 no 4_664
H14 C4 3.5664 no 2_645
H14 H4 3.2775 no 2_645
H15 F1 2.7062 no 3_666
H15 F5 2.6363 no 4_664
H15 C19 3.3367 no 3_766
H15 H8 3.4195 no 3_666
H15 H19A 3.3319 no 3_766
H15 H19C 2.6106 no 3_766
H17 S3 3.2737 no 3_676
H17 C18 3.3560 no 4_565
H17 H11 3.5547 no 3_676
H17 H18A 2.5962 no 4_565
H17 H18C 2.6521 no 2_645
H17 H18C 3.4241 no 4_565
H18A S3 3.2636 no 2_645
H18A N1 3.5366 no 4_564
H18A C4 3.5475 no 2_645
H18A C7 3.4261 no 4_564
H18A C17 3.5219 no 4_564
H18A H4 3.3822 no 2_645
H18A H7 2.5132 no 4_564
H18A H17 2.5962 no 4_564
H18B S1 3.4772 no 3_676
H18B F2 2.4922 no 3_676
H18B F3 2.9244 no 3_676
H18B C9 3.3904 no 3_676
H18C F2 3.4970 no 3_676
H18C N1 3.1262 no 2_655
H18C C5 3.3165 no 2_655
H18C C12 3.1226 no 2_655
H18C C16 3.5745 no 2_655
H18C C17 2.8377 no 2_655
H18C H7 2.8276 no 4_564
H18C H17 2.6521 no 2_655
H18C H17 3.4241 no 4_564
H19A F1 2.9509 no 1_655
H19A F4 2.7921 no 1_655
H19A O2 3.2236 no 3_766
H19A C9 3.4165 no 1_655
H19A C19 1.8959 no 3_766
H19A H15 3.3319 no 3_766
H19A H19A 2.0490 no 3_766
H19A H19B 1.4427 no 3_766
H19A H19C 1.9874 no 3_766
H19B F1 2.6904 no 3_666
H19B F4 3.4431 no 3_666
H19B O2 3.2917 no 3_766
H19B C7 3.5318 no 3_666
H19B C8 2.9902 no 3_666
H19B C9 3.0972 no 3_666
H19B C19 2.0095 no 3_766
H19B H8 3.0948 no 3_666
H19B H19A 1.4427 no 3_766
H19B H19B 2.2553 no 3_766
H19B H19C 2.0961 no 3_766
H19C F1 3.0186 no 1_655
H19C F3 3.2658 no 2_646
H19C F4 3.5225 no 1_655
H19C F5 2.9679 no 2_646
H19C O2 3.5643 no 3_766
H19C C15 3.4206 no 3_766
H19C C19 2.4304 no 3_766
H19C H15 2.6106 no 3_766
H19C H19A 1.9874 no 3_766
H19C H19B 2.0961 no 3_766
H19C H19C 2.9704 no 3_766

loop_
_geom_torsion_atom_site_label_1
_geom_torsion_atom_site_label_2
_geom_torsion_atom_site_label_3
_geom_torsion_atom_site_label_4
_geom_torsion
_geom_torsion_publ_flag
F1 S1 C9 C8 -44.7(6) no
F1 S1 C9 C10 135.1(6) no
F2 S1 C9 C8 45.0(6) no
F2 S1 C9 C10 -135.2(6) no
F3 S1 C9 C8 134.7(6) no
F3 S1 C9 C10 -45.5(6) no
F4 S1 C9 C8 -135.7(6) no
F4 S1 C9 C10 44.1(6) no
C2 S3 C4 C5 0.5(6) no
C4 S3 C2 N1 0.2(7) no
C4 S3 C2 C6 -179.3(7) no
C18 O1 C13 C12 -178.4(7) no
C18 O1 C13 C14 0.9(12) no
C19 O2 C16 C15 9.6(17) no
C19 O2 C16 C17 -171.2(12) no
C2 N1 C5 C4 1.3(10) no
C2 N1 C5 C12 174.9(7) no
C5 N1 C2 S3 -0.9(10) no
C5 N1 C2 C6 178.7(7) no
S3 C2 C6 C7 -177.2(5) no
S3 C2 C6 C11 3.1(11) no
N1 C2 C6 C7 3.3(12) no
N1 C2 C6 C11 -176.4(7) no
S3 C4 C5 N1 -1.1(9) no
S3 C4 C5 C12 -174.1(6) no
N1 C5 C12 C13 172.7(7) no
N1 C5 C12 C17 -6.7(11) no
C4 C5 C12 C13 -14.7(13) no
C4 C5 C12 C17 165.9(8) no
C2 C6 C7 C8 -178.2(7) no
C2 C6 C11 C10 178.8(7) no
C7 C6 C11 C10 -0.9(12) no
C11 C6 C7 C8 1.4(12) no
C6 C7 C8 C9 -1.0(12) no
C7 C8 C9 S1 179.9(7) no
C7 C8 C9 C10 0.1(12) no
S1 C9 C10 C11 -179.3(5) no
C8 C9 C10 C11 0.5(12) no
C9 C10 C11 C6 -0.1(12) no
C5 C12 C13 O1 -2.6(12) no
C5 C12 C13 C14 178.1(7) no
C5 C12 C17 C16 -177.5(7) no
C13 C12 C17 C16 3.1(13) no
C17 C12 C13 O1 176.8(8) no
C17 C12 C13 C14 -2.5(13) no
O1 C13 C14 C15 -177.8(7) no
C12 C13 C14 C15 1.5(13) no
C13 C14 C15 C16 -0.9(14) no
C14 C15 C16 O2 -179.5(8) no
C14 C15 C16 C17 1.4(13) no
O2 C16 C17 C12 178.2(8) no
C15 C16 C17 C12 -2.5(14) no
